data_2221943
loop_
_publ_author_name
'K\?il\?i\,c, I\,s\?in'
'I\,s\?ik, \,Samil'
'A\(gar, Erbil'
'Er\,sahin, Ferda'

_publ_section_title
;
 3-[(2,4-Dichlorophenyl)iminomethyl]-2-hydroxy-5-methylbenzaldehyde
;
_journal_coeditor_code BT2960
_journal_issue 6
_journal_name_full 'Acta Crystallographica Section E'
_journal_page_first o1347
_journal_paper_doi 10.1107/S1600536809018303
_journal_volume 65
_journal_year 2009
_chemical_formula_iupac 'C15 H11 Cl2 N O2'
_chemical_formula_moiety 'C15 H11 Cl2 N O2'
_chemical_formula_sum 'C15 H11 Cl2 N O2'
_chemical_formula_weight 308.15
_chemical_name_systematic
;
3-[(2,4-Dichlorophenyl)iminomethyl]-2-hydroxy-5-methylbenzaldehyde
;
_space_group_IT_number 14
_symmetry_cell_setting monoclinic
_symmetry_space_group_name_Hall '-P 2ybc'
_symmetry_space_group_name_H-M 'P 1 21/c 1'
_atom_sites_solution_hydrogens geom
_atom_sites_solution_primary direct
_atom_sites_solution_secondary difmap
_audit_creation_method SHELXL-97
_cell_angle_alpha 90.00
_cell_angle_beta 103.946(8)
_cell_angle_gamma 90.00
_cell_formula_units_Z 4
_cell_length_a 19.424(2)
_cell_length_b 4.6113(3)
_cell_length_c 15.4245(14)
_cell_measurement_reflns_used 6202
_cell_measurement_temperature 296(2)
_cell_measurement_theta_max 29.54
_cell_measurement_theta_min 1.93
_cell_volume 1340.8(2)
_computing_cell_refinement 'X-AREA (Stoe & Cie, 2002)'
_computing_data_collection 'X-AREA (Stoe & Cie, 2002)'
_computing_data_reduction 'X-RED32 (Stoe & Cie, 2002)'
_computing_molecular_graphics 'ORTEP-3 for Windows (Farrugia, 1997)'
_computing_publication_material 'WinGX (Farrugia, 1999)'
_computing_structure_refinement 'SHELXL97 (Sheldrick, 2008)'
_computing_structure_solution 'SHELXS97 (Sheldrick, 2008)'
_diffrn_ambient_temperature 296(2)
_diffrn_detector_area_resol_mean 6.67
_diffrn_measured_fraction_theta_full 0.990
_diffrn_measured_fraction_theta_max 0.990
_diffrn_measurement_device_type 'Stoe IPDS II'
_diffrn_measurement_method 'rotation method'
_diffrn_radiation_monochromator 'plane graphite'
_diffrn_radiation_source 'fine-focus sealed tube'
_diffrn_radiation_type MoK\a
_diffrn_radiation_wavelength 0.71073
_diffrn_reflns_av_R_equivalents 0.0990
_diffrn_reflns_av_sigmaI/netI 0.1235
_diffrn_reflns_limit_h_max 22
_diffrn_reflns_limit_h_min -23
_diffrn_reflns_limit_k_max 5
_diffrn_reflns_limit_k_min -5
_diffrn_reflns_limit_l_max 18
_diffrn_reflns_limit_l_min -18
_diffrn_reflns_number 5912
_diffrn_reflns_theta_full 26.00
_diffrn_reflns_theta_max 26.00
_diffrn_reflns_theta_min 2.16
_diffrn_standards_decay_% 0
_diffrn_standards_interval_count 0
_diffrn_standards_number 0
_exptl_absorpt_coefficient_mu 0.483
_exptl_absorpt_correction_T_max 0.9819
_exptl_absorpt_correction_T_min 0.8165
_exptl_absorpt_correction_type integration
_exptl_absorpt_process_details '(X-RED; Stoe & Cie, 2002)'
_exptl_crystal_colour red
_exptl_crystal_density_diffrn 1.526
_exptl_crystal_density_method 'not measured'
_exptl_crystal_description plate
_exptl_crystal_F_000 632
_exptl_crystal_size_max 0.800
_exptl_crystal_size_mid 0.310
_exptl_crystal_size_min 0.020
_refine_diff_density_max 0.279
_refine_diff_density_min -0.266
_refine_ls_extinction_method none
_refine_ls_goodness_of_fit_ref 0.909
_refine_ls_hydrogen_treatment constr
_refine_ls_matrix_type full
_refine_ls_number_parameters 183
_refine_ls_number_reflns 2613
_refine_ls_number_restraints 0
_refine_ls_restrained_S_all 0.909
_refine_ls_R_factor_all 0.1487
_refine_ls_R_factor_gt 0.0627
_refine_ls_shift/su_max 0.000
_refine_ls_shift/su_mean 0.000
_refine_ls_structure_factor_coef Fsqd
_refine_ls_weighting_details 'calc w=1/[\s^2^(Fo^2^)+(0.0441P)^2^] where P=(Fo^2^+2Fc^2^)/3'
_refine_ls_weighting_scheme calc
_refine_ls_wR_factor_gt 0.1105
_refine_ls_wR_factor_ref 0.1379
_reflns_number_gt 1228
_reflns_number_total 2613
_reflns_threshold_expression I>2\s(I)
_cod_data_source_file bt2960.cif
_cod_data_source_block I
_cod_original_cell_volume 1340.9(2)
_cod_original_sg_symbol_H-M 'P 21/c'
_cod_database_code 2221943
_cod_database_fobs_code 2221943

loop_
_symmetry_equiv_pos_as_xyz
'x, y, z'
'-x, y+1/2, -z+1/2'
'-x, -y, -z'
'x, -y-1/2, z-1/2'

loop_
_atom_site_type_symbol
_atom_site_label
_atom_site_fract_x
_atom_site_fract_y
_atom_site_fract_z
_atom_site_U_iso_or_equiv
_atom_site_adp_type
_atom_site_calc_flag
_atom_site_refinement_flags
_atom_site_occupancy
_atom_site_disorder_assembly
_atom_site_disorder_group
C C1 0.1925(3) 0.2637(10) 0.3175(3) 0.0447(12) Uani d . 1 . .
C C2 0.1516(3) 0.0564(11) 0.2629(3) 0.0489(12) Uani d . 1 . .
C C3 0.0969(3) -0.0806(10) 0.2900(3) 0.0495(13) Uani d . 1 . .
H H3 0.0702 -0.2192 0.2528 0.059 Uiso calc R 1 . .
C C4 0.0806(2) -0.0190(10) 0.3702(3) 0.0467(12) Uani d . 1 . .
C C5 0.1227(2) 0.1889(10) 0.4239(3) 0.0472(12) Uani d . 1 . .
H H5 0.1134 0.2321 0.4789 0.057 Uiso calc R 1 . .
C C6 0.1770(2) 0.3330(9) 0.3998(3) 0.0410(11) Uani d . 1 . .
C C7 0.2183(3) 0.5467(10) 0.4580(3) 0.0463(12) Uani d . 1 . .
H H7 0.2062 0.5931 0.5110 0.056 Uiso calc R 1 . .
C C8 0.3140(2) 0.8812(9) 0.4948(3) 0.0435(11) Uani d . 1 . .
C C9 0.3702(3) 1.0022(10) 0.4659(3) 0.0493(13) Uani d . 1 . .
C C10 0.4154(3) 1.2028(10) 0.5178(3) 0.0538(14) Uani d . 1 . .
H H10 0.4531 1.2807 0.4980 0.065 Uiso calc R 1 . .
C C11 0.4039(3) 1.2842(10) 0.5983(3) 0.0496(13) Uani d . 1 . .
C C12 0.3487(3) 1.1723(10) 0.6292(3) 0.0508(13) Uani d . 1 . .
H H12 0.3419 1.2297 0.6843 0.061 Uiso calc R 1 . .
C C13 0.3035(3) 0.9738(10) 0.5774(3) 0.0500(13) Uani d . 1 . .
H H13 0.2656 0.9003 0.5976 0.060 Uiso calc R 1 . .
C C14 0.0213(3) -0.1709(12) 0.3997(3) 0.0618(15) Uani d . 1 . .
H H14A -0.0188 -0.0434 0.3918 0.093 Uiso calc R 1 . .
H H14B 0.0370 -0.2233 0.4615 0.093 Uiso calc R 1 . .
H H14C 0.0079 -0.3426 0.3644 0.093 Uiso calc R 1 . .
C C15 0.1671(3) -0.0215(13) 0.1781(3) 0.0676(16) Uani d . 1 . .
H H15 0.2055 0.0712 0.1638 0.081 Uiso calc R 1 . .
Cl Cl1 0.38664(8) 0.8931(3) 0.36584(9) 0.0671(5) Uani d . 1 . .
Cl Cl2 0.46096(7) 1.5343(3) 0.66358(9) 0.0634(5) Uani d . 1 . .
N N1 0.2710(2) 0.6740(8) 0.4391(2) 0.0464(10) Uani d . 1 . .
O O1 0.24635(18) 0.3927(7) 0.2904(2) 0.0581(10) Uani d . 1 . .
H H1 0.2660 0.5101 0.3282 0.087 Uiso calc R 1 . .
O O2 0.1350(2) -0.1956(9) 0.1242(2) 0.0785(12) Uani d . 1 . .

loop_
_atom_site_aniso_label
_atom_site_aniso_U_11
_atom_site_aniso_U_22
_atom_site_aniso_U_33
_atom_site_aniso_U_12
_atom_site_aniso_U_13
_atom_site_aniso_U_23
C1 0.046(3) 0.044(3) 0.045(3) 0.000(2) 0.012(2) 0.003(2)
C2 0.051(3) 0.056(3) 0.039(2) 0.002(3) 0.010(2) -0.004(2)
C3 0.055(3) 0.050(3) 0.041(3) -0.002(2) 0.006(2) -0.005(2)
C4 0.043(3) 0.047(3) 0.048(3) 0.003(2) 0.009(2) 0.000(2)
C5 0.050(3) 0.049(3) 0.042(2) 0.005(2) 0.010(2) -0.001(2)
C6 0.047(3) 0.037(3) 0.037(2) 0.001(2) 0.006(2) -0.003(2)
C7 0.055(3) 0.044(3) 0.041(2) 0.005(3) 0.015(2) 0.004(2)
C8 0.045(3) 0.037(3) 0.046(3) -0.001(2) 0.005(2) 0.002(2)
C9 0.057(3) 0.041(3) 0.046(3) 0.005(3) 0.004(2) 0.000(2)
C10 0.052(3) 0.045(3) 0.061(3) -0.005(2) 0.008(3) 0.000(2)
C11 0.052(3) 0.043(3) 0.049(3) 0.003(2) 0.002(2) 0.001(2)
C12 0.058(3) 0.052(3) 0.045(3) 0.005(3) 0.017(2) -0.001(2)
C13 0.053(3) 0.055(3) 0.044(3) -0.006(3) 0.017(2) -0.003(2)
C14 0.063(3) 0.062(4) 0.062(3) -0.003(3) 0.018(3) -0.007(3)
C15 0.063(3) 0.089(4) 0.054(3) -0.012(3) 0.021(3) -0.018(3)
Cl1 0.0730(9) 0.0789(10) 0.0548(7) -0.0040(8) 0.0263(7) -0.0082(7)
Cl2 0.0617(8) 0.0510(8) 0.0691(8) -0.0052(7) -0.0007(7) -0.0080(7)
N1 0.053(2) 0.046(2) 0.039(2) 0.003(2) 0.0093(19) -0.0035(18)
O1 0.061(2) 0.063(2) 0.0516(19) -0.0117(18) 0.0160(17) -0.0102(17)
O2 0.086(3) 0.101(3) 0.052(2) -0.028(2) 0.023(2) -0.026(2)

loop_
_atom_type_symbol
_atom_type_description
_atom_type_scat_dispersion_real
_atom_type_scat_dispersion_imag
_atom_type_scat_source
C C 0.0033 0.0016 'International Tables Vol C Tables 4.2.6.8 and 6.1.1.4'
H H 0.0000 0.0000 'International Tables Vol C Tables 4.2.6.8 and 6.1.1.4'
Cl Cl 0.1484 0.1585 'International Tables Vol C Tables 4.2.6.8 and 6.1.1.4'
N N 0.0061 0.0033 'International Tables Vol C Tables 4.2.6.8 and 6.1.1.4'
O O 0.0106 0.0060 'International Tables Vol C Tables 4.2.6.8 and 6.1.1.4'

loop_
_geom_angle_atom_site_label_1
_geom_angle_atom_site_label_2
_geom_angle_atom_site_label_3
_geom_angle_site_symmetry_1
_geom_angle_site_symmetry_3
_geom_angle
_geom_angle_publ_flag
O1 C1 C2 . . 119.2(4) ?
O1 C1 C6 . . 121.8(4) ?
C2 C1 C6 . . 119.1(5) ?
C3 C2 C1 . . 120.0(4) ?
C3 C2 C15 . . 120.0(4) ?
C1 C2 C15 . . 120.0(5) ?
C4 C3 C2 . . 122.4(4) ?
C4 C3 H3 . . 118.8 ?
C2 C3 H3 . . 118.8 ?
C3 C4 C5 . . 116.5(5) ?
C3 C4 C14 . . 122.1(4) ?
C5 C4 C14 . . 121.4(5) ?
C6 C5 C4 . . 123.4(5) ?
C6 C5 H5 . . 118.3 ?
C4 C5 H5 . . 118.3 ?
C5 C6 C1 . . 118.6(4) ?
C5 C6 C7 . . 120.8(4) ?
C1 C6 C7 . . 120.5(5) ?
N1 C7 C6 . . 122.1(5) ?
N1 C7 H7 . . 118.9 ?
C6 C7 H7 . . 118.9 ?
C9 C8 C13 . . 117.8(4) ?
C9 C8 N1 . . 118.0(4) ?
C13 C8 N1 . . 124.2(5) ?
C10 C9 C8 . . 121.2(5) ?
C10 C9 Cl1 . . 118.8(4) ?
C8 C9 Cl1 . . 119.9(4) ?
C11 C10 C9 . . 119.2(5) ?
C11 C10 H10 . . 120.4 ?
C9 C10 H10 . . 120.4 ?
C10 C11 C12 . . 121.6(5) ?
C10 C11 Cl2 . . 119.1(4) ?
C12 C11 Cl2 . . 119.3(4) ?
C11 C12 C13 . . 119.3(5) ?
C11 C12 H12 . . 120.4 ?
C13 C12 H12 . . 120.4 ?
C12 C13 C8 . . 120.9(5) ?
C12 C13 H13 . . 119.5 ?
C8 C13 H13 . . 119.5 ?
C4 C14 H14A . . 109.5 ?
C4 C14 H14B . . 109.5 ?
H14A C14 H14B . . 109.5 ?
C4 C14 H14C . . 109.5 ?
H14A C14 H14C . . 109.5 ?
H14B C14 H14C . . 109.5 ?
O2 C15 C2 . . 126.4(5) ?
O2 C15 H15 . . 116.8 ?
C2 C15 H15 . . 116.8 ?
C7 N1 C8 . . 124.2(4) ?
C1 O1 H1 . . 109.5 ?

loop_
_geom_bond_atom_site_label_1
_geom_bond_atom_site_label_2
_geom_bond_site_symmetry_2
_geom_bond_distance
_geom_bond_publ_flag
C1 O1 . 1.354(6) ?
C1 C2 . 1.390(6) ?
C1 C6 . 1.411(7) ?
C2 C3 . 1.384(7) ?
C2 C15 . 1.457(7) ?
C3 C4 . 1.378(7) ?
C3 H3 . 0.9300 ?
C4 C5 . 1.395(6) ?
C4 C14 . 1.510(7) ?
C5 C6 . 1.371(6) ?
C5 H5 . 0.9300 ?
C6 C7 . 1.440(6) ?
C7 N1 . 1.272(6) ?
C7 H7 . 0.9300 ?
C8 C9 . 1.391(7) ?
C8 C13 . 1.404(7) ?
C8 N1 . 1.416(5) ?
C9 C10 . 1.390(6) ?
C9 Cl1 . 1.725(5) ?
C10 C11 . 1.366(7) ?
C10 H10 . 0.9300 ?
C11 C12 . 1.374(7) ?
C11 Cl2 . 1.742(5) ?
C12 C13 . 1.382(6) ?
C12 H12 . 0.9300 ?
C13 H13 . 0.9300 ?
C14 H14A . 0.9600 ?
C14 H14B . 0.9600 ?
C14 H14C . 0.9600 ?
C15 O2 . 1.215(5) ?
C15 H15 . 0.9300 ?
O1 H1 . 0.8200 ?

loop_
_geom_hbond_atom_site_label_D
_geom_hbond_atom_site_label_H
_geom_hbond_atom_site_label_A
_geom_hbond_site_symmetry_A
_geom_hbond_distance_DH
_geom_hbond_distance_HA
_geom_hbond_distance_DA
_geom_hbond_angle_DHA
O1 H1 N1 . 0.82 1.851 2.577(4) 147

loop_
_geom_torsion_atom_site_label_1
_geom_torsion_atom_site_label_2
_geom_torsion_atom_site_label_3
_geom_torsion_atom_site_label_4
_geom_torsion_site_symmetry_1
_geom_torsion_site_symmetry_2
_geom_torsion_site_symmetry_3
_geom_torsion_site_symmetry_4
_geom_torsion
_geom_torsion_publ_flag
O1 C1 C2 C3 . . . . 179.1(4) ?
C6 C1 C2 C3 . . . . -0.6(7) ?
O1 C1 C2 C15 . . . . 0.5(7) ?
C6 C1 C2 C15 . . . . -179.2(4) ?
C1 C2 C3 C4 . . . . 0.2(7) ?
C15 C2 C3 C4 . . . . 178.9(4) ?
C2 C3 C4 C5 . . . . -0.5(7) ?
C2 C3 C4 C14 . . . . -179.5(4) ?
C3 C4 C5 C6 . . . . 1.2(7) ?
C14 C4 C5 C6 . . . . -179.8(4) ?
C4 C5 C6 C1 . . . . -1.5(7) ?
C4 C5 C6 C7 . . . . 179.7(4) ?
O1 C1 C6 C5 . . . . -178.5(4) ?
C2 C1 C6 C5 . . . . 1.2(6) ?
O1 C1 C6 C7 . . . . 0.3(7) ?
C2 C1 C6 C7 . . . . 180.0(4) ?
C5 C6 C7 N1 . . . . 176.8(4) ?
C1 C6 C7 N1 . . . . -2.0(7) ?
C13 C8 C9 C10 . . . . 1.5(7) ?
N1 C8 C9 C10 . . . . -178.8(4) ?
C13 C8 C9 Cl1 . . . . 179.0(3) ?
N1 C8 C9 Cl1 . . . . -1.3(6) ?
C8 C9 C10 C11 . . . . -0.7(7) ?
Cl1 C9 C10 C11 . . . . -178.2(4) ?
C9 C10 C11 C12 . . . . 0.0(7) ?
C9 C10 C11 Cl2 . . . . 179.7(3) ?
C10 C11 C12 C13 . . . . -0.3(7) ?
Cl2 C11 C12 C13 . . . . -180.0(4) ?
C11 C12 C13 C8 . . . . 1.2(7) ?
C9 C8 C13 C12 . . . . -1.8(7) ?
N1 C8 C13 C12 . . . . 178.5(4) ?
C3 C2 C15 O2 . . . . 2.4(9) ?
C1 C2 C15 O2 . . . . -179.0(5) ?
C6 C7 N1 C8 . . . . -178.7(4) ?
C9 C8 N1 C7 . . . . 179.7(4) ?
C13 C8 N1 C7 . . . . -0.6(7) ?

loop_
_cod_related_entry_id
_cod_related_entry_database
_cod_related_entry_code
1 ChemSpider 24742404
